data_1557136
loop_
_publ_author_name
'Polamo, Mika'
'Repo, Timo'
'Leskela, Markku'

_publ_section_title
;
 Crystal Structures of 2-(1-Naphthylamino)pyridine and
 2-(Phenylamino)pyridine at 193 K
;
_journal_name_full 'Acta Chemica Scandinavica'
_journal_page_first 325
_journal_page_last 329
_journal_paper_doi 10.3891/acta.chem.scand.51-0325
_journal_volume 51
_journal_year 1997
_chemical_formula_sum 'C15 H12 N2'
_chemical_formula_weight 220.27
_chemical_name_common 2-(1-Naphthylamino)pyridine
_space_group_IT_number 2
_space_group_name_Hall '-P 1'
_space_group_name_H-M_alt 'P -1'
_symmetry_cell_setting triclinic
_symmetry_Int_Tables_number 2
_symmetry_space_group_name_Hall '-P 1'
_symmetry_space_group_name_H-M 'P -1'
_cell_angle_alpha 99.76(6)
_cell_angle_beta 92.02(4)
_cell_angle_gamma 111.48(6)
_cell_formula_units_Z 4
_cell_length_a 10.479(7)
_cell_length_b 10.718(1)
_cell_length_c 11.391(4)
_cell_volume 1166.7(11)
_diffrn_ambient_temperature 193
_diffrn_radiation_probe x-ray
_diffrn_radiation_type MoK\a
_diffrn_radiation_wavelength 0.71073
_exptl_absorpt_coefficient_mu 0.075
_exptl_crystal_density_diffrn 1.254
_exptl_crystal_F_000 464
_refine_ls_goodness_of_fit_ref 1.039
_refine_ls_number_parameters 403
_refine_ls_number_reflns 3393
_refine_ls_R_factor_all 0.1209
_refine_ls_R_factor_gt 0.0939
_refine_ls_wR_factor_gt 0.2368
_refine_ls_wR_factor_ref 0.2593
_cod_data_source_file Acta-Chem-Scand-1997-51-325-1.cif
_cod_data_source_block 1
_cod_database_code 1557136

loop_
_space_group_symop_id
_space_group_symop_operation_xyz
1 x,y,z
2 -x,-y,-z

loop_
_atom_site_label
_atom_site_type_symbol
_atom_site_thermal_displace_type
_atom_site_fract_x
_atom_site_fract_y
_atom_site_fract_z
_atom_site_occupancy
_atom_site_U_iso_or_equiv
_atom_site_calc_flag
_atom_site_refinement_flags
_atom_site_disorder_assembly
_atom_site_disorder_group
N1 N Uiso 0.1839(4) 0.0610(4) 0.5315(4) 1.000 0.0450(10) . . . .
N7 N Uiso 0.0504(4) 0.1588(5) 0.6392(4) 1.000 0.0470(10) . . . .
C2 C Uiso 0.1797(4) 0.1618(5) 0.6199(4) 1.000 0.0480(10) . . . .
C3 C Uiso 0.3008(5) 0.2568(6) 0.6892(5) 1.000 0.0480(10) . . . .
C4 C Uiso 0.4244(5) 0.2479(6) 0.6680(5) 1.000 0.0520(10) . . . .
C5 C Uiso 0.4293(5) 0.1445(6) 0.5773(5) 1.000 0.0520(10) . . . .
C6 C Uiso 0.3074(5) 0.0564(6) 0.5135(5) 1.000 0.0520(10) . . . .
C8 C Uiso 0.0178(4) 0.2634(5) 0.7092(4) 1.000 0.0440(10) . . . .
C9 C Uiso 0.0880(6) 0.3993(6) 0.7073(5) 1.000 0.0540(10) . . . .
C10 C Uiso 0.0540(6) 0.5019(6) 0.7753(6) 1.000 0.063(2) . . . .
C11 C Uiso -0.0541(6) 0.4693(5) 0.8431(5) 1.000 0.0570(10) . . . .
C12 C Uiso -0.1316(5) 0.3302(5) 0.8457(5) 1.000 0.0500(10) . . . .
C13 C Uiso -0.2442(5) 0.2924(6) 0.9164(5) 1.000 0.062(2) . . . .
C14 C Uiso -0.3160(6) 0.1604(7) 0.9214(6) 1.000 0.066(2) . . . .
C15 C Uiso -0.2792(5) 0.0568(6) 0.8587(5) 1.000 0.0540(10) . . . .
C16 C Uiso -0.1715(4) 0.0892(5) 0.7899(5) 1.000 0.0440(10) . . . .
C17 C Uiso -0.0950(4) 0.2247(5) 0.7809(4) 1.000 0.0400(10) . . . .
N18 N Uiso 0.6419(3) 0.4370(4) 0.4888(3) 1.000 0.0450(10) . . . .
N24 N Uiso 0.4668(4) 0.3944(4) 0.3437(4) 1.000 0.0460(10) . . . .
C19 C Uiso 0.5737(4) 0.3625(5) 0.3824(4) 1.000 0.0440(10) . . . .
C20 C Uiso 0.6087(4) 0.2563(5) 0.3220(5) 1.000 0.0480(10) . . . .
C21 C Uiso 0.7136(5) 0.2299(6) 0.3709(5) 1.000 0.0530(10) . . . .
C22 C Uiso 0.7865(5) 0.3079(6) 0.4789(5) 1.000 0.0570(10) . . . .
C23 C Uiso 0.7462(5) 0.4090(6) 0.5340(5) 1.000 0.0480(10) . . . .
C25 C Uiso 0.3936(4) 0.3429(5) 0.2280(4) 1.000 0.0430(10) . . . .
C26 C Uiso 0.4608(5) 0.3585(5) 0.1274(5) 1.000 0.0530(10) . . . .
C27 C Uiso 0.3886(5) 0.3085(6) 0.0123(5) 1.000 0.0560(10) . . . .
C28 C Uiso 0.2491(5) 0.2465(6) -0.0023(5) 1.000 0.0550(10) . . . .
C29 C Uiso 0.1739(4) 0.2287(5) 0.1001(4) 1.000 0.0430(10) . . . .
C30 C Uiso 0.0297(5) 0.1622(6) 0.0890(5) 1.000 0.0530(10) . . . .
C31 C Uiso -0.0395(5) 0.1388(6) 0.1858(5) 1.000 0.0560(10) . . . .
C32 C Uiso 0.0321(5) 0.1862(5) 0.3015(5) 1.000 0.0490(10) . . . .
C33 C Uiso 0.1713(5) 0.2525(5) 0.3169(5) 1.000 0.0440(10) . . . .
C34 C Uiso 0.2473(4) 0.2788(4) 0.2171(4) 1.000 0.0400(10) . . . .

loop_
_atom_type_symbol
_atom_type_description
_atom_type_scat_dispersion_real
_atom_type_scat_dispersion_imag
_atom_type_scat_source
C C 0.0033 0.0016 ' International Tables Vol C Tables 4.2.6.8 and 6.1.1.4'
N N 0.0061 0.0033 ' International Tables Vol C Tables 4.2.6.8 and 6.1.1.4'

loop_
_geom_angle_atom_site_label_1
_geom_angle_atom_site_label_2
_geom_angle_atom_site_label_3
_geom_angle
_geom_angle_site_symmetry_1
_geom_angle_site_symmetry_2
_geom_angle_site_symmetry_3
_geom_angle_publ_flag
C2 N1 C6 117.2(5) . . . yes
C2 N7 C8 126.6(5) . . . yes
N1 C2 N7 115.3(4) . . . yes
N1 C2 C3 121.2(5) . . . yes
N7 C2 C3 123.5(5) . . . yes
C2 C3 C4 119.6(5) . . . no
C3 C4 C5 119.4(5) . . . no
C4 C5 C6 117.5(5) . . . no
N1 C6 C5 125.1(5) . . . yes
N7 C8 C9 122.0(5) . . . yes
N7 C8 C17 118.4(4) . . . yes
C9 C8 C17 119.6(5) . . . no
C8 C9 C10 121.7(6) . . . no
C9 C10 C11 120.6(6) . . . no
C10 C11 C12 119.8(5) . . . no
C11 C12 C13 121.3(5) . . . no
C11 C12 C17 120.5(5) . . . no
C13 C12 C17 118.2(5) . . . no
C12 C13 C14 121.5(6) . . . no
C13 C14 C15 120.4(6) . . . no
C14 C15 C16 119.8(6) . . . no
C15 C16 C17 121.8(5) . . . no
C8 C17 C12 117.9(5) . . . no
C8 C17 C16 123.8(4) . . . no
C12 C17 C16 118.3(4) . . . no
C19 N18 C23 118.3(4) . . . yes
C19 N24 C25 124.5(4) . . . yes
N18 C19 N24 115.0(4) . . . yes
N18 C19 C20 120.7(4) . . . yes
N24 C19 C20 124.3(4) . . . yes
C19 C20 C21 119.4(5) . . . no
C20 C21 C22 120.4(5) . . . no
C21 C22 C23 117.3(5) . . . no
N18 C23 C22 123.9(5) . . . yes
N24 C25 C26 121.1(4) . . . yes
N24 C25 C34 119.0(4) . . . yes
C26 C25 C34 119.9(4) . . . no
C25 C26 C27 121.3(5) . . . no
C26 C27 C28 120.8(5) . . . no
C27 C28 C29 120.1(5) . . . no
C28 C29 C30 121.9(5) . . . no
C28 C29 C34 119.2(4) . . . no
C30 C29 C34 118.9(4) . . . no
C29 C30 C31 121.5(5) . . . no
C30 C31 C32 120.0(5) . . . no
C31 C32 C33 120.6(5) . . . no
C32 C33 C34 120.8(5) . . . no
C25 C34 C29 118.7(4) . . . no
C25 C34 C33 123.0(4) . . . no
C29 C34 C33 118.1(4) . . . no

loop_
_geom_bond_atom_site_label_1
_geom_bond_atom_site_label_2
_geom_bond_distance
_geom_bond_site_symmetry_1
_geom_bond_site_symmetry_2
_geom_bond_publ_flag
N1 C2 1.361(6) . . yes
N1 C6 1.335(7) . . yes
N7 C2 1.370(7) . . yes
N7 C8 1.416(7) . . yes
C2 C3 1.407(8) . . no
C3 C4 1.360(8) . . no
C4 C5 1.398(8) . . no
C5 C6 1.368(8) . . no
C8 C9 1.375(8) . . no
C8 C17 1.435(7) . . no
C9 C10 1.398(9) . . no
C10 C11 1.366(9) . . no
C11 C12 1.419(7) . . no
C12 C13 1.426(8) . . no
C12 C17 1.423(7) . . no
C13 C14 1.350(9) . . no
C14 C15 1.399(9) . . no
C15 C16 1.370(8) . . no
C16 C17 1.402(7) . . no
N18 C19 1.345(6) . . yes
N18 C23 1.343(7) . . yes
N24 C19 1.365(6) . . yes
N24 C25 1.415(6) . . yes
C19 C20 1.401(7) . . no
C20 C21 1.355(8) . . no
C21 C22 1.383(8) . . no
C22 C23 1.367(8) . . no
C25 C26 1.368(7) . . no
C25 C34 1.423(7) . . no
C26 C27 1.405(8) . . no
C27 C28 1.357(8) . . no
C28 C29 1.431(7) . . no
C29 C30 1.405(8) . . no
C29 C34 1.428(6) . . no
C30 C31 1.350(8) . . no
C31 C32 1.408(8) . . no
C32 C33 1.358(8) . . no
C33 C34 1.419(7) . . no

loop_
_geom_torsion_atom_site_label_1
_geom_torsion_atom_site_label_2
_geom_torsion_atom_site_label_3
_geom_torsion_atom_site_label_4
_geom_torsion
_geom_torsion_site_symmetry_1
_geom_torsion_site_symmetry_2
_geom_torsion_site_symmetry_3
_geom_torsion_site_symmetry_4
_geom_torsion_publ_flag
C6 N1 C2 N7 -177.0(5) . . . . no
C6 N1 C2 C3 -0.1(7) . . . . no
C2 N1 C6 C5 0.4(8) . . . . no
C8 N7 C2 N1 -167.8(5) . . . . no
C8 N7 C2 C3 15.3(8) . . . . no
C2 N7 C8 C9 40.6(8) . . . . no
C2 N7 C8 C17 -141.4(5) . . . . no
N1 C2 C3 C4 -0.2(8) . . . . no
N7 C2 C3 C4 176.5(5) . . . . no
C2 C3 C4 C5 0.2(9) . . . . no
C3 C4 C5 C6 0.1(9) . . . . no
C4 C5 C6 N1 -0.4(9) . . . . no
N7 C8 C9 C10 179.1(5) . . . . no
C17 C8 C9 C10 1.1(8) . . . . no
N7 C8 C17 C12 -176.6(4) . . . . no
N7 C8 C17 C16 2.9(7) . . . . no
C9 C8 C17 C12 1.4(7) . . . . no
C9 C8 C17 C16 -179.1(5) . . . . no
C8 C9 C10 C11 -2.3(10) . . . . no
C9 C10 C11 C12 0.8(9) . . . . no
C10 C11 C12 C13 179.3(6) . . . . no
C10 C11 C12 C17 1.8(9) . . . . no
C11 C12 C13 C14 -178.4(6) . . . . no
C17 C12 C13 C14 -0.8(8) . . . . no
C11 C12 C17 C8 -2.9(7) . . . . no
C11 C12 C17 C16 177.6(5) . . . . no
C13 C12 C17 C8 179.5(5) . . . . no
C13 C12 C17 C16 0.0(7) . . . . no
C12 C13 C14 C15 1.4(9) . . . . no
C13 C14 C15 C16 -1.3(9) . . . . no
C14 C15 C16 C17 0.6(8) . . . . no
C15 C16 C17 C8 -179.5(5) . . . . no
C15 C16 C17 C12 0.1(8) . . . . no
C23 N18 C19 N24 178.4(5) . . . . no
C23 N18 C19 C20 1.6(7) . . . . no
C19 N18 C23 C22 -0.8(8) . . . . no
C25 N24 C19 N18 170.9(4) . . . . no
C25 N24 C19 C20 -12.4(8) . . . . no
C19 N24 C25 C26 -55.5(7) . . . . no
C19 N24 C25 C34 127.0(5) . . . . no
N18 C19 C20 C21 -0.9(8) . . . . no
N24 C19 C20 C21 -177.4(5) . . . . no
C19 C20 C21 C22 -0.7(8) . . . . no
C20 C21 C22 C23 1.4(9) . . . . no
C21 C22 C23 N18 -0.7(9) . . . . no
N24 C25 C26 C27 -179.5(5) . . . . no
C34 C25 C26 C27 -2.0(8) . . . . no
N24 C25 C34 C29 179.2(4) . . . . no
N24 C25 C34 C33 -6.0(7) . . . . no
C26 C25 C34 C29 1.6(7) . . . . no
C26 C25 C34 C33 176.5(5) . . . . no
C25 C26 C27 C28 1.9(9) . . . . no
C26 C27 C28 C29 -1.4(9) . . . . no
C27 C28 C29 C30 -178.5(6) . . . . no
C27 C28 C29 C34 1.0(8) . . . . no
C28 C29 C30 C31 176.1(6) . . . . no
C34 C29 C30 C31 -3.4(8) . . . . no
C28 C29 C34 C25 -1.1(7) . . . . no
C28 C29 C34 C33 -176.2(5) . . . . no
C30 C29 C34 C25 178.4(5) . . . . no
C30 C29 C34 C33 3.3(7) . . . . no
C29 C30 C31 C32 2.6(9) . . . . no
C30 C31 C32 C33 -1.7(9) . . . . no
C31 C32 C33 C34 1.7(8) . . . . no
C32 C33 C34 C25 -177.4(5) . . . . no
C32 C33 C34 C29 -2.5(7) . . . . no
